data_7213418
loop_
_publ_author_name
'Basra, Sanjivanjit K.'
'Drew, Michael G. B.'
'Mann, John'
'Kane, Peter D.'

_publ_section_title
;
 A novel approach to bis-isoxazolines using a latent form of
 cyclopentadienone
;
_journal_issue 21
_journal_name_full 'Journal of the Chemical Society, Perkin Transactions 1'
_journal_page_first 3592
_journal_paper_doi 10.1039/b005520o
_journal_year 2000
_chemical_formula_sum 'C15 H13 Br N2 O3'
_chemical_formula_weight 349.18
_chemical_name_systematic
; 
 ? 
;
_space_group_IT_number 14
_symmetry_cell_setting monoclinic
_symmetry_space_group_name_Hall '-P 2yn'
_symmetry_space_group_name_H-M 'P 1 21/n 1'
_atom_sites_solution_hydrogens geom
_atom_sites_solution_primary direct
_atom_sites_solution_secondary difmap
_audit_creation_method SHELXL-97
_cell_angle_alpha 90.00
_cell_angle_beta 103.710(10)
_cell_angle_gamma 90.00
_cell_formula_units_Z 8
_cell_length_a 5.513(8)
_cell_length_b 49.82(6)
_cell_length_c 10.840(14)
_cell_measurement_temperature 293(2)
_cell_volume 2892(7)
_computing_cell_refinement XDS
_computing_data_collection 'XDS (Kabsch, 1991)'
_computing_data_reduction XDS
_computing_molecular_graphics PLATON(Spek,1994)
_computing_structure_refinement 'SHELXL-93 (Sheldrick, 1993)'
_computing_structure_solution 'SHELXS-86 (Sheldrick, 1990)'
_diffrn_ambient_temperature 293(2)
_diffrn_measurement_device 'Marresearch Image Plate'
_diffrn_measurement_method '95 frames at 2^o intervals, counting time 2 min.'
_diffrn_radiation_monochromator graphite
_diffrn_radiation_source 'fine-focus sealed tube'
_diffrn_radiation_type MoK\a
_diffrn_radiation_wavelength 0.71073
_diffrn_reflns_av_R_equivalents 0.0684
_diffrn_reflns_av_sigmaI/netI 0.1013
_diffrn_reflns_limit_h_max 6
_diffrn_reflns_limit_h_min 0
_diffrn_reflns_limit_k_max 61
_diffrn_reflns_limit_k_min -61
_diffrn_reflns_limit_l_max 13
_diffrn_reflns_limit_l_min -13
_diffrn_reflns_number 8977
_diffrn_reflns_theta_max 26.07
_diffrn_reflns_theta_min 1.98
_exptl_absorpt_coefficient_mu 2.854
_exptl_absorpt_correction_T_max 1.000
_exptl_absorpt_correction_T_min 0.242
_exptl_absorpt_correction_type 'DIFABS(Walker and Stuart, 1983)'
_exptl_crystal_density_diffrn 1.604
_exptl_crystal_density_method 'not measured'
_exptl_crystal_F_000 1408
_refine_diff_density_max 0.513
_refine_diff_density_min -0.536
_refine_diff_density_rms 0.088
_refine_ls_extinction_coef 0.0028(7)
_refine_ls_extinction_expression Fc^*^=kFc[1+0.001xFc^2^\l^3^/sin(2\q)]^-1/4^
_refine_ls_extinction_method SHELXL
_refine_ls_goodness_of_fit_ref 1.088
_refine_ls_hydrogen_treatment mixed
_refine_ls_matrix_type full
_refine_ls_number_parameters 382
_refine_ls_number_reflns 5394
_refine_ls_number_restraints 0
_refine_ls_restrained_S_all 1.088
_refine_ls_R_factor_all 0.2013
_refine_ls_R_factor_gt 0.1080
_refine_ls_shift/su_max 0.061
_refine_ls_shift/su_mean 0.014
_refine_ls_structure_factor_coef Fsqd
_refine_ls_weighting_details 'w=1/[\s^2^(Fo^2^)+(0.0886P)^2^+15.4553P] where P=(Fo^2^+2Fc^2^)/3'
_refine_ls_weighting_scheme calc
_refine_ls_wR_factor_gt 0.2553
_refine_ls_wR_factor_ref 0.2893
_reflns_number_gt 2935
_reflns_number_total 5394
_reflns_threshold_expression >2sigma(I)
_cod_data_source_file b005520osup1.cif
_cod_data_source_block 12
_cod_depositor_comments
;
The following automatic conversions were performed:

'_refine_ls_weighting_scheme' value 'calc
w=1/[\s^2^(Fo^2^)+(0.0886P)^2^+15.4553P] where P=(Fo^2^+2Fc^2^)/3'
was changed to 'calc'. New tag '_refine_ls_weighting_details' was
created. The value of the new tag was set to
'w=1/[\s^2^(Fo^2^)+(0.0886P)^2^+15.4553P] where P=(Fo^2^+2Fc^2^)/3'.

Automatic conversion script
Id: cif_fix_values 3143 2015-03-26 13:38:13Z robertas 
;
_cod_original_cell_volume 2892(6)
_cod_original_sg_symbol_H-M P21/n
_cod_database_code 7213418

loop_
_symmetry_equiv_pos_as_xyz
'x, y, z'
'-x+1/2, y+1/2, -z+1/2'
'-x, -y, -z'
'x-1/2, -y-1/2, z-1/2'

loop_
_atom_site_label
_atom_site_type_symbol
_atom_site_fract_x
_atom_site_fract_y
_atom_site_fract_z
_atom_site_U_iso_or_equiv
_atom_site_adp_type
_atom_site_occupancy
_atom_site_calc_flag
_atom_site_refinement_flags
C2A C 0.4386(17) 0.1064(2) 0.2073(9) 0.057(2) Uani 1 d .
H2A H 0.3495 0.0984 0.1268 0.068 Uiso 1 calc R
O1A O 0.7059(11) 0.09842(16) 0.2416(6) 0.068(2) Uani 1 d .
N11A N 0.7395(15) 0.07898(18) 0.3381(8) 0.067(2) Uani 1 d .
C10A C 0.5435(15) 0.07703(18) 0.3817(8) 0.045(2) Uani 1 d .
C9A C 0.3394(16) 0.09627(19) 0.3185(8) 0.051(2) Uani 1 d .
H9A H 0.1773 0.0873 0.2905 0.061 Uiso 1 calc R
C8A C 0.3248(18) 0.12143(19) 0.4004(10) 0.057(3) Uani 1 d .
O81A O 0.2579(16) 0.12159(15) 0.4979(7) 0.080(2) Uani 1 d .
C7A C 0.3978(16) 0.14614(18) 0.3330(7) 0.047(2) Uani 1 d .
H7A H 0.5511 0.1546 0.3819 0.056 Uiso 1 calc R
N5A N 0.0739(16) 0.16431(17) 0.1788(7) 0.064(2) Uani 1 d .
O4A O 0.1949(13) 0.14470(16) 0.1174(6) 0.077(2) Uani 1 d .
C3A C 0.4238(16) 0.1364(2) 0.2037(8) 0.055(3) Uani 1 d .
H3A H 0.5700 0.1443 0.1810 0.066 Uiso 1 calc R
C6A C 0.1879(17) 0.16571(19) 0.2960(9) 0.054(2) Uani 1 d .
C61A C 0.118(2) 0.1843(2) 0.3890(11) 0.074(3) Uani 1 d .
H61A H 0.2627 0.1950 0.4284 0.089 Uiso 1 calc R
H61B H 0.0720 0.1738 0.4553 0.089 Uiso 1 calc R
C62A C -0.100(3) 0.2034(3) 0.3314(13) 0.101(4) Uani 1 d .
H62A H -0.2432 0.1931 0.2904 0.121 Uiso 1 calc R
H62B H -0.0514 0.2150 0.2702 0.121 Uiso 1 calc R
H62C H -0.1393 0.2141 0.3975 0.121 Uiso 1 calc R
C13 C 0.710(2) 0.0189(2) 0.6109(12) 0.080(3) Uani 1 d .
H13 H 0.8300 0.0055 0.6314 0.096 Uiso 1 calc R
C12A C 0.713(2) 0.0369(2) 0.5134(11) 0.068(3) Uani 1 d .
H12A H 0.8326 0.0352 0.4660 0.082 Uiso 1 calc R
C11A C 0.5359(15) 0.05764(19) 0.4861(9) 0.052(2) Uani 1 d .
C16A C 0.3521(17) 0.0592(2) 0.5499(10) 0.059(3) Uani 1 d .
H16A H 0.2287 0.0722 0.5278 0.071 Uiso 1 calc R
C15A C 0.3475(19) 0.04143(19) 0.6481(9) 0.059(3) Uani 1 d .
H15A H 0.2254 0.0430 0.6940 0.071 Uiso 1 calc R
C14A C 0.526(2) 0.0214(2) 0.6770(10) 0.065(3) Uani 1 d .
BR14A Br 0.5087(3) -0.00338(3) 0.80771(14) 0.1077(6) Uani 1 d .
C14B C 0.788(2) -0.22560(19) 0.0597(11) 0.065(3) Uani 1 d .
C13B C 0.841(2) -0.2234(2) 0.1892(11) 0.068(3) Uani 1 d .
H13B H 0.9738 -0.2329 0.2390 0.082 Uiso 1 calc R
C12B C 0.695(2) -0.2070(2) 0.2458(10) 0.065(3) Uani 1 d .
H12B H 0.7311 -0.2058 0.3339 0.078 Uiso 1 calc R
C11B C 0.4975(18) -0.19226(18) 0.1738(9) 0.053(2) Uani 1 d .
C10B C 0.3395(16) -0.17499(19) 0.2347(8) 0.048(2) Uani 1 d .
C16B C 0.4486(19) -0.1943(2) 0.0433(8) 0.061(3) Uani 1 d .
H16B H 0.3168 -0.1847 -0.0072 0.073 Uiso 1 calc R
C15B C 0.597(2) -0.2105(2) -0.0119(10) 0.072(3) Uani 1 d .
H15B H 0.5664 -0.2113 -0.1000 0.086 Uiso 1 calc R
BR14B Br 0.9718(3) -0.24858(3) -0.02273(16) 0.0987(6) Uani 1 d .
C9B C 0.1609(15) -0.15380(18) 0.1683(8) 0.049(2) Uani 1 d .
H9B H 0.0325 -0.1610 0.0976 0.058 Uiso 1 calc R
C8B C 0.3043(17) -0.13008(18) 0.1286(8) 0.048(2) Uani 1 d .
C2B C 0.0544(17) -0.1440(2) 0.2777(8) 0.052(2) Uani 1 d .
H2B H -0.1255 -0.1475 0.2599 0.063 Uiso 1 calc R
O1B O 0.1839(12) -0.15871(15) 0.3894(6) 0.0678(19) Uani 1 d .
N11B N 0.3558(16) -0.17677(18) 0.3549(9) 0.067(2) Uani 1 d .
C3B C 0.1055(16) -0.1138(2) 0.2967(9) 0.056(3) Uani 1 d .
H3B H 0.1841 -0.1097 0.3857 0.067 Uiso 1 calc R
C7B C 0.2758(14) -0.10558(18) 0.2091(8) 0.047(2) Uani 1 d .
H7B H 0.4377 -0.0989 0.2573 0.056 Uiso 1 calc R
O4B O -0.1208(12) -0.09852(16) 0.2531(8) 0.081(2) Uani 1 d .
C6B C 0.1247(17) -0.08403(19) 0.1313(9) 0.052(2) Uani 1 d .
N5B N -0.0898(14) -0.08058(17) 0.1547(8) 0.063(2) Uani 1 d .
C61B C 0.207(2) -0.0681(2) 0.0314(11) 0.073(3) Uani 1 d .
H61C H 0.3661 -0.0597 0.0696 0.088 Uiso 1 calc R
H61D H 0.2343 -0.0803 -0.0337 0.088 Uiso 1 calc R
C62B C 0.028(3) -0.0466(3) -0.0309(13) 0.096(4) Uani 1 d .
H62D H 0.0370 -0.0317 0.0260 0.116 Uiso 1 calc R
H62E H -0.1391 -0.0537 -0.0509 0.116 Uiso 1 calc R
H62F H 0.0702 -0.0408 -0.1075 0.116 Uiso 1 calc R
O81B O 0.4134(16) -0.13045(14) 0.0454(7) 0.078(2) Uani 1 d .

loop_
_atom_site_aniso_label
_atom_site_aniso_U_11
_atom_site_aniso_U_22
_atom_site_aniso_U_33
_atom_site_aniso_U_23
_atom_site_aniso_U_13
_atom_site_aniso_U_12
C2A 0.044(6) 0.080(7) 0.044(6) 0.005(5) 0.005(4) -0.006(5)
O1A 0.038(4) 0.110(6) 0.062(5) 0.016(4) 0.022(3) 0.011(4)
N11A 0.048(5) 0.077(6) 0.075(6) 0.015(5) 0.013(4) 0.010(4)
C10A 0.030(5) 0.060(5) 0.043(5) -0.007(4) 0.004(4) -0.003(4)
C9A 0.035(5) 0.069(6) 0.047(6) -0.006(4) 0.005(4) 0.001(4)
C8A 0.052(6) 0.065(6) 0.054(7) 0.015(5) 0.011(5) 0.016(5)
O81A 0.126(7) 0.081(5) 0.047(4) 0.012(4) 0.048(5) 0.019(4)
C7A 0.038(5) 0.073(6) 0.027(5) 0.005(4) 0.003(4) -0.004(4)
N5A 0.077(6) 0.086(6) 0.031(5) 0.003(4) 0.018(4) 0.016(5)
O4A 0.072(5) 0.114(6) 0.038(4) 0.002(4) -0.001(3) 0.033(4)
C3A 0.032(5) 0.096(8) 0.038(5) 0.006(5) 0.009(4) 0.009(5)
C6A 0.052(6) 0.070(6) 0.042(6) 0.000(5) 0.018(5) -0.008(5)
C61A 0.080(8) 0.072(7) 0.067(8) 0.003(6) 0.013(6) 0.004(6)
C62A 0.117(11) 0.090(9) 0.097(10) 0.003(8) 0.027(8) 0.019(8)
C13 0.056(7) 0.083(8) 0.100(9) 0.020(7) 0.013(6) 0.025(6)
C12A 0.058(7) 0.069(7) 0.079(8) 0.003(6) 0.017(6) 0.000(5)
C11A 0.023(4) 0.056(5) 0.074(7) 0.000(5) 0.010(4) 0.001(4)
C16A 0.036(5) 0.066(6) 0.070(7) 0.003(5) 0.003(5) 0.012(5)
C15A 0.060(6) 0.056(6) 0.055(6) 0.008(5) 0.001(5) 0.005(5)
C14A 0.062(7) 0.055(6) 0.073(7) 0.006(5) 0.005(5) -0.012(5)
BR14A 0.1240(13) 0.0934(10) 0.0975(11) 0.0380(8) 0.0095(8) 0.0005(8)
C14B 0.065(7) 0.048(6) 0.085(9) -0.001(5) 0.025(6) 0.002(5)
C13B 0.066(7) 0.071(7) 0.063(8) 0.003(5) 0.004(5) 0.011(6)
C12B 0.069(7) 0.065(6) 0.054(7) 0.005(5) 0.002(5) 0.003(6)
C11B 0.053(6) 0.053(5) 0.050(6) 0.010(4) 0.008(5) -0.003(5)
C10B 0.035(5) 0.067(6) 0.037(5) 0.012(4) 0.000(4) -0.001(4)
C16B 0.067(7) 0.078(7) 0.032(5) 0.003(5) 0.000(5) 0.020(5)
C15B 0.089(8) 0.067(7) 0.053(7) 0.008(5) 0.005(6) 0.007(6)
BR14B 0.0999(11) 0.0841(9) 0.1236(13) -0.0036(8) 0.0494(9) 0.0151(7)
C9B 0.033(5) 0.070(6) 0.041(5) -0.004(4) 0.004(4) -0.010(4)
C8B 0.048(5) 0.055(5) 0.038(5) 0.006(4) 0.003(4) 0.013(4)
C2B 0.040(5) 0.081(7) 0.032(5) 0.008(4) 0.002(4) -0.008(5)
O1B 0.065(4) 0.107(5) 0.033(4) 0.011(4) 0.015(3) 0.017(4)
N11B 0.062(6) 0.078(6) 0.059(6) 0.009(4) 0.008(4) 0.007(5)
C3B 0.037(5) 0.092(7) 0.040(6) -0.002(5) 0.012(4) 0.004(5)
C7B 0.021(4) 0.071(6) 0.044(5) -0.001(4) 0.000(4) 0.007(4)
O4B 0.051(4) 0.098(6) 0.102(6) 0.028(5) 0.037(4) 0.025(4)
C6B 0.047(6) 0.067(6) 0.044(6) -0.002(4) 0.015(4) 0.002(5)
N5B 0.045(5) 0.074(6) 0.065(6) 0.007(4) 0.004(4) 0.012(4)
C61B 0.078(8) 0.079(7) 0.071(8) 0.014(6) 0.034(6) 0.017(6)
C62B 0.101(10) 0.083(9) 0.102(11) 0.021(7) 0.018(8) 0.001(7)
O81B 0.112(6) 0.072(5) 0.069(5) 0.002(4) 0.056(5) 0.007(4)

loop_
_atom_type_symbol
_atom_type_description
_atom_type_scat_dispersion_real
_atom_type_scat_dispersion_imag
_atom_type_scat_source
C C 0.0033 0.0016 'International Tables Vol C Tables 4.2.6.8 and 6.1.1.4'
H H 0.0000 0.0000 'International Tables Vol C Tables 4.2.6.8 and 6.1.1.4'
N N 0.0061 0.0033 'International Tables Vol C Tables 4.2.6.8 and 6.1.1.4'
O O 0.0106 0.0060 'International Tables Vol C Tables 4.2.6.8 and 6.1.1.4'
Br Br -0.2901 2.4595 'International Tables Vol C Tables 4.2.6.8 and 6.1.1.4'

loop_
_geom_angle_atom_site_label_1
_geom_angle_atom_site_label_2
_geom_angle_atom_site_label_3
_geom_angle
O1A C2A C3A 108.5(7)
O1A C2A C9A 103.6(7)
C3A C2A C9A 108.9(8)
N11A O1A C2A 108.6(6)
C10A N11A O1A 110.6(7)
N11A C10A C9A 112.8(8)
N11A C10A C11A 120.3(8)
C9A C10A C11A 126.9(7)
C10A C9A C2A 101.5(7)
C10A C9A C8A 112.8(7)
C2A C9A C8A 105.2(8)
O81A C8A C7A 125.8(9)
O81A C8A C9A 125.4(9)
C7A C8A C9A 108.7(8)
C6A C7A C3A 101.4(7)
C6A C7A C8A 112.2(7)
C3A C7A C8A 106.0(8)
C6A N5A O4A 109.0(8)
C3A O4A N5A 109.1(7)
O4A C3A C2A 109.7(8)
O4A C3A C7A 104.3(7)
C2A C3A C7A 108.2(8)
N5A C6A C61A 124.2(9)
N5A C6A C7A 113.5(8)
C61A C6A C7A 122.3(8)
C6A C61A C62A 114.3(10)
C12A C13 C14A 118.7(10)
C13 C12A C11A 120.1(10)
C16A C11A C12A 120.0(9)
C16A C11A C10A 120.5(8)
C12A C11A C10A 119.4(8)
C11A C16A C15A 120.4(9)
C14A C15A C16A 119.5(10)
C15A C14A C13 121.2(10)
C15A C14A BR14A 118.7(8)
C13 C14A BR14A 120.0(8)
C13B C14B C15B 118.9(10)
C13B C14B BR14B 121.8(8)
C15B C14B BR14B 119.3(9)
C14B C13B C12B 119.8(10)
C13B C12B C11B 121.4(10)
C16B C11B C12B 118.3(9)
C16B C11B C10B 120.3(8)
C12B C11B C10B 121.3(9)
N11B C10B C11B 120.1(8)
N11B C10B C9B 114.4(8)
C11B C10B C9B 125.4(8)
C15B C16B C11B 119.6(9)
C16B C15B C14B 121.9(10)
C10B C9B C2B 100.5(7)
C10B C9B C8B 110.6(7)
C2B C9B C8B 106.8(7)
O81B C8B C7B 125.4(9)
O81B C8B C9B 125.7(8)
C7B C8B C9B 108.9(7)
O1B C2B C9B 106.4(7)
O1B C2B C3B 110.2(7)
C9B C2B C3B 109.1(7)
N11B O1B C2B 109.2(7)
C10B N11B O1B 109.4(8)
O4B C3B C2B 110.8(8)
O4B C3B C7B 105.3(7)
C2B C3B C7B 107.3(7)
C6B C7B C8B 111.7(7)
C6B C7B C3B 101.5(7)
C8B C7B C3B 107.5(8)
N5B O4B C3B 109.1(6)
N5B C6B C7B 113.8(8)
N5B C6B C61B 121.7(9)
C7B C6B C61B 124.5(8)
C6B N5B O4B 110.1(7)
C62B C61B C6B 114.9(9)

loop_
_geom_bond_atom_site_label_1
_geom_bond_atom_site_label_2
_geom_bond_distance
C2A O1A 1.486(11)
C2A C3A 1.496(14)
C2A C9A 1.522(13)
O1A N11A 1.405(10)
N11A C10A 1.281(11)
C10A C9A 1.513(12)
C10A C11A 1.496(13)
C9A C8A 1.550(13)
C8A O81A 1.199(11)
C8A C7A 1.534(13)
C7A C6A 1.494(13)
C7A C3A 1.521(12)
N5A C6A 1.278(12)
N5A O4A 1.433(10)
O4A C3A 1.442(11)
C6A C61A 1.487(14)
C61A C62A 1.542(16)
C13 C12A 1.388(15)
C13 C14A 1.382(15)
C12A C11A 1.405(14)
C11A C16A 1.358(13)
C16A C15A 1.389(13)
C15A C14A 1.381(14)
C14A BR14A 1.899(10)
C14B C13B 1.368(15)
C14B C15B 1.374(15)
C14B BR14B 1.888(10)
C13B C12B 1.386(14)
C12B C11B 1.391(13)
C11B C16B 1.379(13)
C11B C10B 1.486(13)
C10B N11B 1.288(12)
C10B C9B 1.505(12)
C16B C15B 1.384(14)
C9B C2B 1.523(12)
C9B C8B 1.539(13)
C8B O81B 1.196(11)
C8B C7B 1.530(12)
C2B O1B 1.452(11)
C2B C3B 1.534(14)
O1B N11B 1.420(11)
C3B O4B 1.442(11)
C3B C7B 1.540(12)
C7B C6B 1.492(13)
O4B N5B 1.432(11)
C6B N5B 1.278(11)
C6B C61B 1.499(13)
C61B C62B 1.504(16)
